data_7021666
loop_
_publ_author_name
'Lorber, Christian'
'Vendier, Laure'

_publ_section_title
;
 Novel aspects of the transamination reaction between Ti(NMe2)4 and
 primary amines.
;
_journal_issue 34
_journal_name_full 'Dalton transactions (Cambridge, England : 2003)'
_journal_page_first 12203
_journal_page_last 12219
_journal_paper_doi 10.1039/c3dt50840d
_journal_volume 42
_journal_year 2013
_chemical_compound_source 'synthesis as described'
_chemical_formula_moiety 'C34 H51 N9 Ti3'
_chemical_formula_sum 'C34 H51 N9 Ti3'
_chemical_formula_weight 729.54
_chemical_name_systematic
;
 ?
;
_space_group_IT_number 14
_symmetry_cell_setting monoclinic
_symmetry_Int_Tables_number 14
_symmetry_space_group_name_Hall '-P 2yn'
_symmetry_space_group_name_H-M 'P 1 21/n 1'
_atom_sites_solution_hydrogens geom
_atom_sites_solution_primary direct
_atom_sites_solution_secondary difmap
_cell_angle_alpha 90
_cell_angle_beta 90.77(3)
_cell_angle_gamma 90
_cell_formula_units_Z 4
_cell_length_a 10.501(2)
_cell_length_b 27.443(5)
_cell_length_c 13.322(3)
_cell_measurement_reflns_used 8000
_cell_measurement_temperature 180(2)
_cell_measurement_theta_max 26.05
_cell_measurement_theta_min 1.65
_cell_measurement_wavelength 0.71073
_cell_volume 3838.8(13)
_computing_cell_refinement 'Stoe IPDS software (Stoe, 1996)'
_computing_data_collection 'Stoe IPDS software (Stoe, 1996)'
_computing_data_reduction 'Stoe IPDS software (Stoe, 1996)'
_computing_molecular_graphics 'Ortep-3 for Windows (Farrugia, 1997)'
_computing_publication_material 'WinGX publication routines (Farrugia, 1999)'
_computing_structure_refinement 'SHELXL-97 (Sheldrick, 2008)'
_computing_structure_solution 'SIR92 (Giacovazzo et al, 1993)'
_diffrn_ambient_temperature 180(2)
_diffrn_measured_fraction_theta_full 0.99
_diffrn_measured_fraction_theta_max 0.99
_diffrn_measurement_device_type 'Stoe IPDS'
_diffrn_measurement_method \f
_diffrn_radiation_monochromator graphite
_diffrn_radiation_source 'fine-focus sealed tube'
_diffrn_radiation_type MoK\a
_diffrn_radiation_wavelength 0.71073
_diffrn_reflns_av_R_equivalents 0.0342
_diffrn_reflns_av_unetI/netI 0.0234
_diffrn_reflns_limit_h_max 12
_diffrn_reflns_limit_h_min -12
_diffrn_reflns_limit_k_max 33
_diffrn_reflns_limit_k_min -33
_diffrn_reflns_limit_l_max 15
_diffrn_reflns_limit_l_min -16
_diffrn_reflns_number 29677
_diffrn_reflns_theta_full 26.06
_diffrn_reflns_theta_max 26.06
_diffrn_reflns_theta_min 2.08
_diffrn_standards_decay_% 0.1
_diffrn_standards_interval_time 4
_diffrn_standards_number 200
_exptl_absorpt_coefficient_mu 0.644
_exptl_absorpt_correction_T_max 0.834
_exptl_absorpt_correction_T_min 0.483
_exptl_absorpt_correction_type refdelf
_exptl_absorpt_process_details
;
        (See: Walker, N. & Stuart, D. (1983) Acta Cryst. A39, 158-166)
;
_exptl_crystal_colour brown
_exptl_crystal_density_diffrn 1.262
_exptl_crystal_density_method 'not measured'
_exptl_crystal_description block
_exptl_crystal_F_000 1536
_exptl_crystal_size_max 0.25
_exptl_crystal_size_mid 0.15
_exptl_crystal_size_min 0.1
_refine_diff_density_max 0.555
_refine_diff_density_min -0.373
_refine_diff_density_rms 0.053
_refine_ls_extinction_method none
_refine_ls_goodness_of_fit_ref 1.044
_refine_ls_hydrogen_treatment constr
_refine_ls_matrix_type full
_refine_ls_number_parameters 425
_refine_ls_number_reflns 7499
_refine_ls_number_restraints 0
_refine_ls_restrained_S_all 1.044
_refine_ls_R_factor_all 0.0403
_refine_ls_R_factor_gt 0.033
_refine_ls_shift/su_max 0.001
_refine_ls_shift/su_mean 0
_refine_ls_structure_factor_coef Fsqd
_refine_ls_weighting_details 'calc w=1/[\s^2^(Fo^2^)+(0.0512P)^2^+1.5786P] where P=(Fo^2^+2Fc^2^)/3'
_refine_ls_weighting_scheme calc
_refine_ls_wR_factor_gt 0.0862
_refine_ls_wR_factor_ref 0.0906
_reflns_number_gt 6411
_reflns_number_total 7499
_reflns_threshold_expression >2\s(I)
_cod_data_source_file c3dt50840d.txt
_cod_data_source_block 5
_cod_database_code 7021666

loop_
_symmetry_equiv_pos_as_xyz
'x, y, z'
'-x+1/2, y+1/2, -z+1/2'
'-x, -y, -z'
'x-1/2, -y-1/2, z-1/2'

loop_
_atom_site_label
_atom_site_type_symbol
_atom_site_fract_x
_atom_site_fract_y
_atom_site_fract_z
_atom_site_U_iso_or_equiv
_atom_site_adp_type
_atom_site_occupancy
_atom_site_symmetry_multiplicity
_atom_site_calc_flag
_atom_site_refinement_flags
C1 C 0.89608(17) 0.13730(7) 0.61765(12) 0.0264(4) Uani 1 1 d .
C2 C 0.92636(19) 0.09604(8) 0.56135(14) 0.0347(4) Uani 1 1 d .
H2 H 0.8927 0.0652 0.5795 0.042 Uiso 1 1 calc R
C3 C 1.0053(2) 0.09989(11) 0.47909(15) 0.0485(6) Uani 1 1 d .
H3 H 1.0255 0.0716 0.4415 0.058 Uiso 1 1 calc R
C4 C 1.0547(2) 0.14419(12) 0.45127(17) 0.0573(7) Uani 1 1 d .
H4 H 1.1066 0.1467 0.3936 0.069 Uiso 1 1 calc R
C5 C 1.0285(2) 0.18480(11) 0.50757(19) 0.0525(6) Uani 1 1 d .
H5 H 1.0641 0.2153 0.4895 0.063 Uiso 1 1 calc R
C6 C 0.9505(2) 0.18171(8) 0.59055(16) 0.0376(5) Uani 1 1 d .
H6 H 0.9339 0.21 0.6292 0.045 Uiso 1 1 calc R
C7 C 0.82078(19) 0.13918(7) 1.00687(13) 0.0289(4) Uani 1 1 d .
C8 C 0.9285(3) 0.12347(9) 1.06052(16) 0.0478(6) Uani 1 1 d .
H8 H 0.9931 0.1059 1.0268 0.057 Uiso 1 1 calc R
C9 C 0.9427(3) 0.13319(10) 1.16231(17) 0.0587(7) Uani 1 1 d .
H9 H 1.016 0.1218 1.1977 0.07 Uiso 1 1 calc R
C10 C 0.8511(3) 0.15935(9) 1.21220(16) 0.0551(7) Uani 1 1 d .
H10 H 0.861 0.1663 1.2817 0.066 Uiso 1 1 calc R
C11 C 0.7453(3) 0.17526(11) 1.16015(18) 0.0579(7) Uani 1 1 d .
H11 H 0.6817 0.1932 1.1943 0.069 Uiso 1 1 calc R
C12 C 0.7299(2) 0.16558(9) 1.05827(16) 0.0434(5) Uani 1 1 d .
H12 H 0.6563 0.1772 1.0235 0.052 Uiso 1 1 calc R
C13 C 0.63199(17) 0.00048(6) 0.73915(12) 0.0226(3) Uani 1 1 d .
C14 C 0.5324(2) -0.01539(7) 0.79948(14) 0.0320(4) Uani 1 1 d .
H14 H 0.4862 0.0077 0.8376 0.038 Uiso 1 1 calc R
C15 C 0.4998(2) -0.06429(7) 0.80471(15) 0.0376(5) Uani 1 1 d .
H15 H 0.4318 -0.0743 0.8463 0.045 Uiso 1 1 calc R
C16 C 0.5652(2) -0.09850(7) 0.75007(15) 0.0363(5) Uani 1 1 d .
H16 H 0.5444 -0.1321 0.7553 0.044 Uiso 1 1 calc R
C17 C 0.6610(2) -0.08347(7) 0.68776(16) 0.0351(4) Uani 1 1 d .
H17 H 0.705 -0.1068 0.6485 0.042 Uiso 1 1 calc R
C18 C 0.69407(18) -0.03471(7) 0.68168(14) 0.0280(4) Uani 1 1 d .
H18 H 0.76 -0.025 0.6378 0.034 Uiso 1 1 calc R
C19 C 0.48099(17) 0.16959(6) 0.82967(13) 0.0254(4) Uani 1 1 d .
C20 C 0.4110(2) 0.21306(8) 0.82788(18) 0.0421(5) Uani 1 1 d .
H20 H 0.4334 0.2381 0.7822 0.051 Uiso 1 1 calc R
C21 C 0.3096(3) 0.21995(10) 0.8920(2) 0.0589(7) Uani 1 1 d .
H21 H 0.263 0.2496 0.8893 0.071 Uiso 1 1 calc R
C22 C 0.2755(2) 0.18438(11) 0.9592(2) 0.0569(7) Uani 1 1 d .
H22 H 0.2062 0.1895 1.0031 0.068 Uiso 1 1 calc R
C23 C 0.3431(2) 0.14127(10) 0.96231(16) 0.0479(6) Uani 1 1 d .
H23 H 0.3201 0.1166 1.0087 0.057 Uiso 1 1 calc R
C24 C 0.4444(2) 0.13364(8) 0.89823(14) 0.0337(4) Uani 1 1 d .
H24 H 0.4895 0.1037 0.9009 0.04 Uiso 1 1 calc R
C25 C 0.7569(4) 0.28131(9) 0.7488(3) 0.0895(12) Uani 1 1 d .
H25A H 0.7378 0.3079 0.7953 0.134 Uiso 1 1 calc R
H25B H 0.6781 0.2705 0.7155 0.134 Uiso 1 1 calc R
H25C H 0.8169 0.2928 0.6983 0.134 Uiso 1 1 calc R
C26 C 0.9262(4) 0.25451(15) 0.8575(3) 0.1038(15) Uani 1 1 d .
H26A H 0.9927 0.263 0.8096 0.156 Uiso 1 1 calc R
H26B H 0.9552 0.2272 0.8994 0.156 Uiso 1 1 calc R
H26C H 0.9084 0.2827 0.9001 0.156 Uiso 1 1 calc R
C27 C 0.8684(2) -0.02344(8) 0.93939(17) 0.0415(5) Uani 1 1 d .
H27A H 0.8902 -0.0282 1.0105 0.062 Uiso 1 1 calc R
H27B H 0.9464 -0.0233 0.8998 0.062 Uiso 1 1 calc R
H27C H 0.8128 -0.05 0.9164 0.062 Uiso 1 1 calc R
C28 C 0.6991(2) 0.02664(9) 0.99714(15) 0.0400(5) Uani 1 1 d .
H28A H 0.643 -0.0017 0.9896 0.06 Uiso 1 1 calc R
H28B H 0.6506 0.0565 0.9836 0.06 Uiso 1 1 calc R
H28C H 0.7338 0.0277 1.0658 0.06 Uiso 1 1 calc R
C29 C 1.09703(19) 0.08884(8) 0.79348(16) 0.0366(4) Uani 1 1 d .
H29A H 1.1685 0.0721 0.8266 0.055 Uiso 1 1 calc R
H29B H 1.0699 0.1164 0.8349 0.055 Uiso 1 1 calc R
H29C H 1.1238 0.1008 0.7278 0.055 Uiso 1 1 calc R
C30 C 1.0312(2) 0.01125(8) 0.72792(16) 0.0366(4) Uani 1 1 d .
H30A H 1.06 0.0199 0.6605 0.055 Uiso 1 1 calc R
H30B H 0.9591 -0.0113 0.7226 0.055 Uiso 1 1 calc R
H30C H 1.1011 -0.0043 0.7653 0.055 Uiso 1 1 calc R
C31 C 0.6481(2) 0.15189(8) 0.47114(15) 0.0368(5) Uani 1 1 d .
H31A H 0.7335 0.1538 0.4426 0.055 Uiso 1 1 calc R
H31B H 0.6343 0.18 0.5151 0.055 Uiso 1 1 calc R
H31C H 0.5843 0.152 0.4168 0.055 Uiso 1 1 calc R
C32 C 0.6485(2) 0.06386(8) 0.46671(15) 0.0374(5) Uani 1 1 d .
H32A H 0.577 0.0624 0.4188 0.056 Uiso 1 1 calc R
H32B H 0.6477 0.0348 0.5095 0.056 Uiso 1 1 calc R
H32C H 0.7287 0.0652 0.4301 0.056 Uiso 1 1 calc R
C33 C 0.3564(2) 0.14249(8) 0.60453(16) 0.0365(4) Uani 1 1 d .
H33A H 0.3855 0.1422 0.5349 0.055 Uiso 1 1 calc R
H33B H 0.3837 0.1728 0.6371 0.055 Uiso 1 1 calc R
H33C H 0.2633 0.1403 0.6053 0.055 Uiso 1 1 calc R
C34 C 0.3680(2) 0.05462(8) 0.61211(16) 0.0377(5) Uani 1 1 d .
H34A H 0.2749 0.0547 0.6068 0.057 Uiso 1 1 calc R
H34B H 0.396 0.0269 0.6532 0.057 Uiso 1 1 calc R
H34C H 0.4042 0.0518 0.5449 0.057 Uiso 1 1 calc R
N1 N 0.80823(14) 0.13522(5) 0.69641(10) 0.0219(3) Uani 1 1 d .
N2 N 0.80837(15) 0.12969(6) 0.90377(11) 0.0266(3) Uani 1 1 d .
N3 N 0.66990(14) 0.04945(5) 0.73606(10) 0.0228(3) Uani 1 1 d .
N4 N 0.58282(14) 0.16315(5) 0.76427(11) 0.0241(3) Uani 1 1 d .
N5 N 0.81336(19) 0.24084(6) 0.80416(14) 0.0410(4) Uani 1 1 d .
N6 N 0.80277(15) 0.02291(6) 0.92677(11) 0.0282(3) Uani 1 1 d .
N7 N 0.99175(15) 0.05512(6) 0.78030(11) 0.0269(3) Uani 1 1 d .
N8 N 0.63666(15) 0.10727(5) 0.52880(11) 0.0261(3) Uani 1 1 d .
N9 N 0.41188(15) 0.10039(5) 0.65934(11) 0.0272(3) Uani 1 1 d .
H9A H 0.3804 0.1011 0.7243 0.033 Uiso 1 1 calc R
Ti1 Ti 0.75504(3) 0.175039(11) 0.80097(2) 0.02225(9) Uani 1 1 d .
Ti2 Ti 0.82465(3) 0.070347(11) 0.82410(2) 0.02098(9) Uani 1 1 d .
Ti3 Ti 0.62419(3) 0.107320(10) 0.67077(2) 0.01941(8) Uani 1 1 d .

loop_
_atom_site_aniso_label
_atom_site_aniso_U_11
_atom_site_aniso_U_22
_atom_site_aniso_U_33
_atom_site_aniso_U_23
_atom_site_aniso_U_13
_atom_site_aniso_U_12
C1 0.0219(9) 0.0379(10) 0.0194(8) 0.0025(7) -0.0002(6) 0.0020(8)
C2 0.0316(10) 0.0481(12) 0.0244(9) -0.0037(8) -0.0004(8) 0.0080(9)
C3 0.0345(12) 0.0864(18) 0.0247(10) -0.0071(11) 0.0019(9) 0.0197(12)
C4 0.0305(12) 0.111(2) 0.0302(11) 0.0204(13) 0.0105(9) 0.0139(14)
C5 0.0336(12) 0.0756(17) 0.0485(13) 0.0304(13) 0.0087(10) -0.0009(12)
C6 0.0298(10) 0.0436(12) 0.0395(11) 0.0129(9) 0.0044(8) -0.0008(9)
C7 0.0404(11) 0.0263(9) 0.0200(8) -0.0033(7) 0.0000(7) -0.0048(8)
C8 0.0651(16) 0.0495(13) 0.0287(10) -0.0086(9) -0.0108(10) 0.0189(12)
C9 0.087(2) 0.0579(15) 0.0303(11) -0.0051(10) -0.0219(12) 0.0128(14)
C10 0.086(2) 0.0576(15) 0.0217(10) -0.0090(9) -0.0035(11) -0.0138(14)
C11 0.0584(16) 0.0768(18) 0.0388(13) -0.0277(12) 0.0159(11) -0.0070(14)
C12 0.0402(12) 0.0559(14) 0.0341(11) -0.0162(10) 0.0014(9) 0.0001(10)
C13 0.0275(9) 0.0179(8) 0.0222(8) 0.0002(6) -0.0041(7) -0.0002(7)
C14 0.0446(12) 0.0234(9) 0.0281(9) -0.0031(7) 0.0082(8) -0.0016(8)
C15 0.0525(13) 0.0284(10) 0.0319(10) 0.0034(8) 0.0067(9) -0.0098(9)
C16 0.0502(13) 0.0186(8) 0.0399(11) 0.0022(8) -0.0093(9) -0.0029(8)
C17 0.0374(11) 0.0227(9) 0.0450(11) -0.0081(8) -0.0070(9) 0.0073(8)
C18 0.0261(9) 0.0251(9) 0.0329(9) -0.0034(7) -0.0022(7) 0.0032(7)
C19 0.0251(9) 0.0248(8) 0.0261(8) -0.0085(7) -0.0001(7) -0.0018(7)
C20 0.0396(12) 0.0286(10) 0.0584(13) -0.0084(9) 0.0124(10) 0.0043(9)
C21 0.0480(15) 0.0468(14) 0.0826(19) -0.0238(13) 0.0212(13) 0.0084(11)
C22 0.0412(14) 0.0749(18) 0.0550(15) -0.0283(13) 0.0213(11) -0.0073(13)
C23 0.0438(13) 0.0680(16) 0.0322(11) -0.0026(10) 0.0085(9) -0.0175(12)
C24 0.0335(10) 0.0373(10) 0.0301(9) 0.0001(8) 0.0010(8) -0.0040(8)
C25 0.079(2) 0.0257(12) 0.164(4) 0.0190(17) 0.026(2) -0.0012(13)
C26 0.117(3) 0.108(3) 0.086(2) 0.009(2) -0.029(2) -0.083(3)
C27 0.0465(13) 0.0356(11) 0.0425(12) 0.0110(9) 0.0038(10) 0.0081(10)
C28 0.0421(12) 0.0480(12) 0.0301(10) 0.0104(9) 0.0072(9) 0.0050(10)
C29 0.0263(10) 0.0459(12) 0.0375(10) -0.0017(9) 0.0003(8) -0.0058(9)
C30 0.0300(10) 0.0384(11) 0.0414(11) -0.0055(9) 0.0024(8) 0.0063(9)
C31 0.0427(12) 0.0395(11) 0.0282(9) 0.0084(8) -0.0017(8) 0.0018(9)
C32 0.0432(12) 0.0414(11) 0.0274(9) -0.0110(8) -0.0079(8) 0.0072(9)
C33 0.0303(10) 0.0404(11) 0.0386(11) 0.0014(9) -0.0078(8) 0.0041(9)
C34 0.0342(11) 0.0364(11) 0.0423(11) -0.0068(9) -0.0045(9) -0.0091(9)
N1 0.0236(7) 0.0220(7) 0.0201(7) 0.0003(5) 0.0012(5) -0.0015(6)
N2 0.0316(8) 0.0282(8) 0.0201(7) -0.0039(6) -0.0004(6) -0.0014(6)
N3 0.0273(8) 0.0188(7) 0.0223(7) -0.0012(5) 0.0000(6) -0.0010(6)
N4 0.0272(8) 0.0188(7) 0.0263(7) -0.0013(5) 0.0025(6) 0.0001(6)
N5 0.0502(11) 0.0273(9) 0.0456(10) -0.0097(7) 0.0082(8) -0.0133(8)
N6 0.0293(8) 0.0305(8) 0.0250(7) 0.0039(6) -0.0005(6) 0.0022(6)
N7 0.0240(8) 0.0304(8) 0.0263(7) -0.0001(6) -0.0006(6) -0.0002(6)
N8 0.0289(8) 0.0272(8) 0.0222(7) -0.0013(6) -0.0019(6) 0.0010(6)
N9 0.0264(8) 0.0286(8) 0.0265(7) -0.0025(6) -0.0006(6) -0.0029(6)
Ti1 0.02663(17) 0.01807(15) 0.02208(16) -0.00336(11) 0.00120(12) -0.00349(12)
Ti2 0.02270(16) 0.02162(16) 0.01860(15) -0.00135(11) 0.00027(11) 0.00056(12)
Ti3 0.02313(17) 0.01660(15) 0.01846(15) -0.00115(10) -0.00088(11) 0.00015(11)

loop_
_atom_type_symbol
_atom_type_description
_atom_type_scat_dispersion_real
_atom_type_scat_dispersion_imag
_atom_type_scat_source
C C 0.0033 0.0016 'International Tables Vol C Tables 4.2.6.8 and 6.1.1.4'
H H 0 0 'International Tables Vol C Tables 4.2.6.8 and 6.1.1.4'
N N 0.0061 0.0033 'International Tables Vol C Tables 4.2.6.8 and 6.1.1.4'
Ti Ti 0.2776 0.4457 'International Tables Vol C Tables 4.2.6.8 and 6.1.1.4'

loop_
_geom_angle_atom_site_label_1
_geom_angle_atom_site_label_2
_geom_angle_atom_site_label_3
_geom_angle
C6 C1 C2 118.17(18)
C6 C1 N1 120.18(17)
C2 C1 N1 121.56(17)
C3 C2 C1 120.3(2)
C3 C2 H2 119.8
C1 C2 H2 119.8
C4 C3 C2 120.8(2)
C4 C3 H3 119.6
C2 C3 H3 119.6
C5 C4 C3 119.4(2)
C5 C4 H4 120.3
C3 C4 H4 120.3
C4 C5 C6 120.7(2)
C4 C5 H5 119.7
C6 C5 H5 119.7
C5 C6 C1 120.5(2)
C5 C6 H6 119.7
C1 C6 H6 119.7
C12 C7 C8 117.81(18)
C12 C7 N2 121.68(18)
C8 C7 N2 120.48(18)
C9 C8 C7 121.0(2)
C9 C8 H8 119.5
C7 C8 H8 119.5
C10 C9 C8 120.3(2)
C10 C9 H9 119.8
C8 C9 H9 119.8
C11 C10 C9 119.2(2)
C11 C10 H10 120.4
C9 C10 H10 120.4
C10 C11 C12 121.0(2)
C10 C11 H11 119.5
C12 C11 H11 119.5
C7 C12 C11 120.6(2)
C7 C12 H12 119.7
C11 C12 H12 119.7
C14 C13 C18 117.23(16)
C14 C13 N3 122.04(15)
C18 C13 N3 120.72(16)
C15 C14 C13 121.18(18)
C15 C14 H14 119.4
C13 C14 H14 119.4
C16 C15 C14 120.5(2)
C16 C15 H15 119.7
C14 C15 H15 119.7
C17 C16 C15 119.23(18)
C17 C16 H16 120.4
C15 C16 H16 120.4
C16 C17 C18 120.71(18)
C16 C17 H17 119.6
C18 C17 H17 119.6
C17 C18 C13 121.06(18)
C17 C18 H18 119.5
C13 C18 H18 119.5
N4 C19 C20 120.11(17)
N4 C19 C24 122.35(17)
C20 C19 C24 117.54(18)
C21 C20 C19 120.8(2)
C21 C20 H20 119.6
C19 C20 H20 119.6
C22 C21 C20 120.9(2)
C22 C21 H21 119.6
C20 C21 H21 119.6
C21 C22 C23 119.3(2)
C21 C22 H22 120.4
C23 C22 H22 120.4
C22 C23 C24 120.6(2)
C22 C23 H23 119.7
C24 C23 H23 119.7
C23 C24 C19 120.9(2)
C23 C24 H24 119.6
C19 C24 H24 119.6
N5 C25 H25A 109.5
N5 C25 H25B 109.5
H25A C25 H25B 109.5
N5 C25 H25C 109.5
H25A C25 H25C 109.5
H25B C25 H25C 109.5
N5 C26 H26A 109.5
N5 C26 H26B 109.5
H26A C26 H26B 109.5
N5 C26 H26C 109.5
H26A C26 H26C 109.5
H26B C26 H26C 109.5
N6 C27 H27A 109.5
N6 C27 H27B 109.5
H27A C27 H27B 109.5
N6 C27 H27C 109.5
H27A C27 H27C 109.5
H27B C27 H27C 109.5
N6 C28 H28A 109.5
N6 C28 H28B 109.5
H28A C28 H28B 109.5
N6 C28 H28C 109.5
H28A C28 H28C 109.5
H28B C28 H28C 109.5
N7 C29 H29A 109.5
N7 C29 H29B 109.5
H29A C29 H29B 109.5
N7 C29 H29C 109.5
H29A C29 H29C 109.5
H29B C29 H29C 109.5
N7 C30 H30A 109.5
N7 C30 H30B 109.5
H30A C30 H30B 109.5
N7 C30 H30C 109.5
H30A C30 H30C 109.5
H30B C30 H30C 109.5
N8 C31 H31A 109.5
N8 C31 H31B 109.5
H31A C31 H31B 109.5
N8 C31 H31C 109.5
H31A C31 H31C 109.5
H31B C31 H31C 109.5
N8 C32 H32A 109.5
N8 C32 H32B 109.5
H32A C32 H32B 109.5
N8 C32 H32C 109.5
H32A C32 H32C 109.5
H32B C32 H32C 109.5
N9 C33 H33A 109.5
N9 C33 H33B 109.5
H33A C33 H33B 109.5
N9 C33 H33C 109.5
H33A C33 H33C 109.5
H33B C33 H33C 109.5
N9 C34 H34A 109.5
N9 C34 H34B 109.5
H34A C34 H34B 109.5
N9 C34 H34C 109.5
H34A C34 H34C 109.5
H34B C34 H34C 109.5
C1 N1 Ti1 137.73(12)
C1 N1 Ti3 120.26(11)
Ti1 N1 Ti3 92.92(7)
C1 N1 Ti2 120.19(11)
Ti1 N1 Ti2 85.79(5)
Ti3 N1 Ti2 84.54(5)
C7 N2 Ti1 126.74(12)
C7 N2 Ti2 132.80(13)
Ti1 N2 Ti2 100.31(7)
C13 N3 Ti3 139.14(12)
C13 N3 Ti2 117.99(11)
Ti3 N3 Ti2 102.86(7)
C19 N4 Ti1 123.50(12)
C19 N4 Ti3 130.57(11)
Ti1 N4 Ti3 94.42(7)
C26 N5 C25 112.5(3)
C26 N5 Ti1 121.7(2)
C25 N5 Ti1 125.67(19)
C28 N6 C27 110.22(16)
C28 N6 Ti2 121.00(13)
C27 N6 Ti2 128.23(13)
C29 N7 C30 111.38(16)
C29 N7 Ti2 121.82(13)
C30 N7 Ti2 126.76(13)
C31 N8 C32 112.41(16)
C31 N8 Ti3 122.30(12)
C32 N8 Ti3 125.04(13)
C34 N9 C33 109.58(15)
C34 N9 Ti3 113.93(12)
C33 N9 Ti3 110.59(12)
C34 N9 H9A 107.5
C33 N9 H9A 107.5
Ti3 N9 H9A 107.5
N1 Ti1 N4 90.04(7)
N1 Ti1 N5 118.22(7)
N4 Ti1 N5 118.28(8)
N1 Ti1 N2 93.75(6)
N4 Ti1 N2 109.83(7)
N5 Ti1 N2 120.35(8)
N1 Ti1 Ti3 46.84(5)
N4 Ti1 Ti3 44.55(5)
N5 Ti1 Ti3 140.83(6)
N2 Ti1 Ti3 98.22(5)
N1 Ti1 Ti2 55.66(4)
N4 Ti1 Ti2 95.31(4)
N5 Ti1 Ti2 146.35(6)
N2 Ti1 Ti2 40.15(4)
Ti3 Ti1 Ti2 63.528(18)
N7 Ti2 N6 101.00(7)
N7 Ti2 N2 115.95(7)
N6 Ti2 N2 99.65(7)
N7 Ti2 N3 119.01(6)
N6 Ti2 N3 96.66(7)
N2 Ti2 N3 117.69(6)
N7 Ti2 N1 90.18(6)
N6 Ti2 N1 168.71(6)
N2 Ti2 N1 76.53(6)
N3 Ti2 N1 76.25(5)
N7 Ti2 Ti1 113.95(5)
N6 Ti2 Ti1 134.56(5)
N2 Ti2 Ti1 39.54(5)
N3 Ti2 Ti1 91.08(4)
N1 Ti2 Ti1 38.56(3)
N7 Ti2 Ti3 119.53(5)
N6 Ti2 Ti3 127.77(5)
N2 Ti2 Ti3 91.24(5)
N3 Ti2 Ti3 36.23(4)
N1 Ti2 Ti3 42.72(4)
Ti1 Ti2 Ti3 56.641(10)
N3 Ti3 N8 116.25(6)
N3 Ti3 N4 114.35(6)
N8 Ti3 N4 129.17(6)
N3 Ti3 N1 90.23(6)
N8 Ti3 N1 94.97(7)
N4 Ti3 N1 80.15(6)
N3 Ti3 N9 102.03(6)
N8 Ti3 N9 90.81(7)
N4 Ti3 N9 83.37(6)
N1 Ti3 N9 162.47(6)
N3 Ti3 Ti1 98.66(5)
N8 Ti3 Ti1 124.21(5)
N4 Ti3 Ti1 41.03(4)
N1 Ti3 Ti1 40.25(4)
N9 Ti3 Ti1 124.20(4)
N3 Ti3 Ti2 40.91(4)
N8 Ti3 Ti2 127.17(5)
N4 Ti3 Ti2 89.53(5)
N1 Ti3 Ti2 52.75(4)
N9 Ti3 Ti2 133.36(4)
Ti1 Ti3 Ti2 59.831(19)

loop_
_geom_bond_atom_site_label_1
_geom_bond_atom_site_label_2
_geom_bond_distance
C1 C6 1.396(3)
C1 C2 1.397(3)
C1 N1 1.408(2)
C2 C3 1.387(3)
C2 H2 0.95
C3 C4 1.375(4)
C3 H3 0.95
C4 C5 1.374(4)
C4 H4 0.95
C5 C6 1.387(3)
C5 H5 0.95
C6 H6 0.95
C7 C12 1.387(3)
C7 C8 1.398(3)
C7 N2 1.402(2)
C8 C9 1.388(3)
C8 H8 0.95
C9 C10 1.379(4)
C9 H9 0.95
C10 C11 1.373(4)
C10 H10 0.95
C11 C12 1.390(3)
C11 H11 0.95
C12 H12 0.95
C13 C14 1.397(3)
C13 C18 1.399(2)
C13 N3 1.402(2)
C14 C15 1.387(3)
C14 H14 0.95
C15 C16 1.377(3)
C15 H15 0.95
C16 C17 1.376(3)
C16 H16 0.95
C17 C18 1.385(3)
C17 H17 0.95
C18 H18 0.95
C19 N4 1.400(2)
C19 C20 1.401(3)
C19 C24 1.402(3)
C20 C21 1.387(3)
C20 H20 0.95
C21 C22 1.376(4)
C21 H21 0.95
C22 C23 1.380(4)
C22 H22 0.95
C23 C24 1.389(3)
C23 H23 0.95
C24 H24 0.95
C25 N5 1.455(4)
C25 H25A 0.98
C25 H25B 0.98
C25 H25C 0.98
C26 N5 1.424(4)
C26 H26A 0.98
C26 H26B 0.98
C26 H26C 0.98
C27 N6 1.455(2)
C27 H27A 0.98
C27 H27B 0.98
C27 H27C 0.98
C28 N6 1.450(3)
C28 H28A 0.98
C28 H28B 0.98
C28 H28C 0.98
C29 N7 1.450(3)
C29 H29A 0.98
C29 H29B 0.98
C29 H29C 0.98
C30 N7 1.455(2)
C30 H30A 0.98
C30 H30B 0.98
C30 H30C 0.98
C31 N8 1.451(2)
C31 H31A 0.98
C31 H31B 0.98
C31 H31C 0.98
C32 N8 1.457(2)
C32 H32A 0.98
C32 H32B 0.98
C32 H32C 0.98
C33 N9 1.482(2)
C33 H33A 0.98
C33 H33B 0.98
C33 H33C 0.98
C34 N9 1.476(2)
C34 H34A 0.98
C34 H34B 0.98
C34 H34C 0.98
N1 Ti1 1.8622(14)
N1 Ti3 2.1024(15)
N1 Ti2 2.4668(14)
N2 Ti1 1.9279(16)
N2 Ti2 1.9527(15)
N3 Ti3 1.8702(14)
N3 Ti2 2.0723(16)
N4 Ti1 1.8954(16)
N4 Ti3 2.0254(15)
N5 Ti1 1.9071(17)
N6 Ti2 1.9044(15)
N7 Ti2 1.9030(16)
N8 Ti3 1.8976(15)
N9 Ti3 2.2407(16)
N9 H9A 0.93
Ti1 Ti3 2.8786(7)
Ti1 Ti2 2.9796(7)
Ti2 Ti3 3.0850(9)
